data_7110602
loop_
_publ_author_name
'Ventrice, Tina'
'Campi, Eva M.'
'Roy Jackson, W.'
'Patti, Antonio F.'

_publ_section_title
;
 A new route to medium and large heterocyclic compounds
;
_journal_issue 16
_journal_name_full 'Chemical Communications'
_journal_page_first 1463
_journal_paper_doi 10.1039/a904168k
_journal_year 1999
_chemical_formula_moiety 'C25 H33 N O2 '
_chemical_formula_sum 'C25 H33 N O2'
_chemical_formula_weight 379.54
_space_group_IT_number 14
_symmetry_cell_setting monoclinic
_symmetry_Int_Tables_number 14
_symmetry_space_group_name_Hall '-P 2yn'
_symmetry_space_group_name_H-M 'P 1 21/n 1'
_audit_creation_date 1998-08-01
_audit_creation_method 'by teXsan v1.8'
_cell_angle_alpha 90
_cell_angle_beta 99.648(1)
_cell_angle_gamma 90
_cell_formula_units_Z 4
_cell_length_a 9.3905(1)
_cell_length_b 23.1162(5)
_cell_length_c 10.0908(2)
_cell_measurement_temperature 123(2)
_cell_volume 2159.46(7)
_diffrn_ambient_temperature 123(2)
_diffrn_measurement_device_type 'Nonius Kappa CCD'
_diffrn_radiation_detector CCD
_diffrn_radiation_monochromator graphite
_diffrn_radiation_source 'X-ray tube'
_diffrn_radiation_type 'Mo K\a'
_diffrn_radiation_wavelength 0.7107
_diffrn_reflns_av_R_equivalents 0.030
_diffrn_reflns_limit_h_max 11
_diffrn_reflns_limit_h_min 0
_diffrn_reflns_limit_k_max 30
_diffrn_reflns_limit_k_min -30
_diffrn_reflns_limit_l_max 12
_diffrn_reflns_limit_l_min -12
_diffrn_reflns_number 15214
_diffrn_reflns_reduction_process 'Lp corrections applied'
_diffrn_reflns_theta_max 28.28
_diffrn_reflns_theta_min 3.26
_exptl_absorpt_coefficient_mu 0.073
_exptl_absorpt_correction_type none
_exptl_crystal_colour colourless
_exptl_crystal_density_diffrn 1.167
_exptl_crystal_density_meas ?
_exptl_crystal_description prismatic
_exptl_crystal_F_000 824
_exptl_crystal_size_max 0.16
_exptl_crystal_size_mid 0.12
_exptl_crystal_size_min 0.09
_refine_diff_density_max 0.17
_refine_diff_density_min -0.17
_refine_ls_extinction_method none
_refine_ls_goodness_of_fit_all 1.792
_refine_ls_goodness_of_fit_ref 2.021
_refine_ls_hydrogen_treatment refxyz
_refine_ls_matrix_type full
_refine_ls_number_constraints 0
_refine_ls_number_parameters 352
_refine_ls_number_reflns 3258
_refine_ls_number_restraints 0
_refine_ls_R_factor_all 0.0663
_refine_ls_R_factor_gt 0.0368
_refine_ls_shift/su_max 0.0004
_refine_ls_shift/su_mean 0.0002
_refine_ls_structure_factor_coef F
_refine_ls_weighting_details 'w = 1/[\s^2^(Fo)]'
_refine_ls_weighting_scheme sigma
_refine_ls_wR_factor_all 0.0421
_refine_ls_wR_factor_ref 0.0388
_reflns_number_gt 3258
_reflns_number_total 4843
_reflns_threshold_expression I>3.00\s(I)
_cod_data_source_file 904168ksup1.cif
_cod_data_source_block 5n
_cod_depositor_comments
;
The following automatic conversions were performed:

'_exptl_crystal_density_meas' value 'not measured' was changed to '?'
- the value is perceived as not measured.

Automatic conversion script
Id: cif_fix_values 3008 2015-01-20 13:52:24Z robertas 
;
_cod_original_cell_volume 2159.46(6)
_cod_original_sg_symbol_H-M 'P 21/n     '
_cod_original_formula_sum 'C25 H33 N O2 '
_cod_database_code 7110602

loop_
_symmetry_equiv_pos_as_xyz
'   +x,   +y,   +z'
1/2-x,1/2+y,1/2-z
'   -x,   -y,   -z'
1/2+x,1/2-y,1/2+z

loop_
_atom_site_label
_atom_site_fract_x
_atom_site_fract_y
_atom_site_fract_z
_atom_site_U_iso_or_equiv
_atom_site_occupancy
_atom_site_adp_type
_atom_site_calc_flag
O(1) 0.97771(8) 0.16919(4) 0.84110(9) 0.0297(3) 1.000 Uani d
O(28) 1.31872(8) 0.15241(4) 0.6989(1) 0.0354(3) 1.000 Uani d
N(14) 1.0956(1) 0.11386(5) 0.6481(1) 0.0254(3) 1.000 Uani d
C(2) 0.9283(1) 0.20687(7) 0.9373(1) 0.0339(4) 1.000 Uani d
C(3) 1.0479(2) 0.21082(6) 1.0564(2) 0.0353(4) 1.000 Uani d
C(4) 1.0737(1) 0.15418(6) 1.1335(2) 0.0326(4) 1.000 Uani d
C(5) 1.2108(1) 0.15405(7) 1.2380(2) 0.0361(4) 1.000 Uani d
C(6) 1.2283(2) 0.10052(7) 1.3276(2) 0.0416(5) 1.000 Uani d
C(7) 1.2243(2) 0.04273(7) 1.2535(2) 0.0393(4) 1.000 Uani d
C(8) 1.3426(1) 0.03580(7) 1.1678(2) 0.0340(4) 1.000 Uani d
C(9) 1.3485(1) -0.02403(6) 1.1068(2) 0.0356(4) 1.000 Uani d
C(10) 1.2201(1) -0.04260(7) 1.0013(1) 0.0326(4) 1.000 Uani d
C(11) 1.2182(1) -0.02102(6) 0.8582(1) 0.0312(4) 1.000 Uani d
C(12) 1.1731(1) 0.04147(6) 0.8294(1) 0.0295(4) 1.000 Uani d
C(13) 1.1541(1) 0.05574(6) 0.6807(1) 0.0299(4) 1.000 Uani d
C(14a) 0.9416(1) 0.12126(6) 0.6344(1) 0.0258(3) 1.000 Uani d
C(15) 0.8524(1) 0.09739(6) 0.5251(1) 0.0309(4) 1.000 Uani d
C(16) 0.7037(1) 0.10338(6) 0.5107(2) 0.0360(4) 1.000 Uani d
C(17) 0.6450(1) 0.13482(6) 0.6051(2) 0.0359(4) 1.000 Uani d
C(18) 0.7334(1) 0.15869(6) 0.7153(2) 0.0326(4) 1.000 Uani d
C(18a) 0.8823(1) 0.15067(6) 0.7328(1) 0.0260(4) 1.000 Uani d
C(19) 1.1885(1) 0.15943(6) 0.6611(1) 0.0260(3) 1.000 Uani d
C(20) 1.1304(1) 0.21832(5) 0.6219(1) 0.0251(3) 1.000 Uani d
C(21) 1.0440(1) 0.22900(6) 0.4984(1) 0.0298(4) 1.000 Uani d
C(22) 1.0042(1) 0.28498(6) 0.4604(2) 0.0347(4) 1.000 Uani d
C(23) 1.0471(1) 0.33043(7) 0.5463(2) 0.0379(4) 1.000 Uani d
C(24) 1.1312(1) 0.32029(7) 0.6699(2) 0.0383(4) 1.000 Uani d
C(25) 1.1739(1) 0.26460(6) 0.7071(2) 0.0316(4) 1.000 Uani d
H(1) 0.908(1) 0.2454(7) 0.891(2) 0.044 1.000 Uiso d
H(2) 0.840(2) 0.1895(6) 0.964(1) 0.044 1.000 Uiso d
H(3) 1.024(1) 0.2414(7) 1.115(2) 0.044 1.000 Uiso d
H(4) 1.137(2) 0.2223(6) 1.026(2) 0.044 1.000 Uiso d
H(5) 0.990(2) 0.1457(6) 1.181(1) 0.044 1.000 Uiso d
H(6) 1.076(1) 0.1225(7) 1.069(1) 0.044 1.000 Uiso d
H(7) 1.209(1) 0.1898(7) 1.297(2) 0.044 1.000 Uiso d
H(8) 1.298(2) 0.1568(6) 1.189(2) 0.044 1.000 Uiso d
H(9) 1.152(2) 0.1012(6) 1.388(2) 0.044 1.000 Uiso d
H(10) 1.325(2) 0.1041(6) 1.395(2) 0.044 1.000 Uiso d
H(11) 1.235(1) 0.0104(7) 1.322(2) 0.044 1.000 Uiso d
H(12) 1.125(2) 0.0366(6) 1.195(2) 0.044 1.000 Uiso d
H(13) 1.442(2) 0.0445(6) 1.229(2) 0.044 1.000 Uiso d
H(14) 1.334(1) 0.0661(7) 1.096(2) 0.044 1.000 Uiso d
H(15) 1.361(1) -0.0526(7) 1.182(2) 0.044 1.000 Uiso d
H(16) 1.436(2) -0.0271(6) 1.065(1) 0.044 1.000 Uiso d
H(17) 1.222(1) -0.0848(7) 1.000(1) 0.044 1.000 Uiso d
H(18) 1.128(2) -0.0314(6) 1.034(1) 0.044 1.000 Uiso d
H(19) 1.314(2) -0.0269(6) 0.833(1) 0.044 1.000 Uiso d
H(20) 1.151(1) -0.0462(7) 0.796(2) 0.044 1.000 Uiso d
H(21) 1.247(1) 0.0690(7) 0.878(2) 0.044 1.000 Uiso d
H(22) 1.078(2) 0.0493(6) 0.862(2) 0.044 1.000 Uiso d
H(23) 1.250(1) 0.0528(6) 0.650(1) 0.044 1.000 Uiso d
H(24) 1.087(1) 0.0272(6) 0.626(2) 0.044 1.000 Uiso d
H(25) 0.895(1) 0.0768(7) 0.458(2) 0.044 1.000 Uiso d
H(26) 0.643(2) 0.0864(6) 0.433(2) 0.044 1.000 Uiso d
H(27) 0.538(2) 0.1400(6) 0.591(1) 0.044 1.000 Uiso d
H(28) 0.690(1) 0.1819(7) 0.785(2) 0.044 1.000 Uiso d
H(29) 1.015(1) 0.1967(7) 0.437(2) 0.044 1.000 Uiso d
H(30) 0.948(1) 0.2926(7) 0.374(2) 0.044 1.000 Uiso d
H(31) 1.019(1) 0.3688(7) 0.519(2) 0.044 1.000 Uiso d
H(32) 1.160(1) 0.3513(7) 0.727(2) 0.044 1.000 Uiso d
H(33) 1.235(1) 0.2571(7) 0.794(2) 0.044 1.000 Uiso d

loop_
_atom_site_aniso_label
_atom_site_aniso_U_11
_atom_site_aniso_U_22
_atom_site_aniso_U_33
_atom_site_aniso_U_12
_atom_site_aniso_U_13
_atom_site_aniso_U_23
O(1) 0.0309(4) 0.0340(6) 0.0249(5) 0.0040(4) 0.0070(4) -0.0052(4)
O(28) 0.0256(5) 0.0388(6) 0.0403(6) 0.0039(4) 0.0011(4) -0.0027(5)
N(14) 0.0259(5) 0.0249(6) 0.0256(6) 0.0036(4) 0.0047(4) -0.0011(5)
C(2) 0.0432(8) 0.0283(8) 0.0323(9) 0.0057(6) 0.0122(6) -0.0024(7)
C(3) 0.0451(8) 0.0301(8) 0.0328(9) -0.0051(6) 0.0128(6) -0.0089(7)
C(4) 0.0359(7) 0.0322(8) 0.0302(8) -0.0054(6) 0.0072(6) -0.0044(7)
C(5) 0.0337(7) 0.0423(9) 0.0331(9) -0.0060(6) 0.0079(6) -0.0110(7)
C(6) 0.0413(8) 0.056(1) 0.0277(9) 0.0021(7) 0.0063(7) -0.0023(7)
C(7) 0.0392(8) 0.0443(9) 0.0360(9) 0.0009(7) 0.0110(7) 0.0101(7)
C(8) 0.0303(7) 0.0370(9) 0.0347(9) -0.0031(6) 0.0053(6) 0.0023(7)
C(9) 0.0328(7) 0.0346(9) 0.0392(9) -0.0001(6) 0.0055(6) 0.0070(7)
C(10) 0.0329(7) 0.0261(8) 0.0390(9) -0.0019(6) 0.0068(6) 0.0038(6)
C(11) 0.0303(7) 0.0275(8) 0.0360(9) 0.0016(5) 0.0063(6) -0.0002(6)
C(12) 0.0332(6) 0.0252(8) 0.0307(8) 0.0021(5) 0.0071(6) 0.0010(6)
C(13) 0.0331(7) 0.0252(8) 0.0314(8) 0.0047(5) 0.0057(6) -0.0024(6)
C(14a) 0.0262(6) 0.0246(7) 0.0268(8) 0.0004(5) 0.0051(5) 0.0045(6)
C(15) 0.0354(7) 0.0289(8) 0.0283(8) -0.0029(6) 0.0054(6) 0.0014(6)
C(16) 0.0346(7) 0.0377(9) 0.0332(9) -0.0080(6) -0.0020(6) 0.0057(7)
C(17) 0.0278(6) 0.0378(9) 0.0409(9) -0.0002(6) 0.0030(6) 0.0111(7)
C(18) 0.0321(7) 0.0326(8) 0.0345(9) 0.0049(6) 0.0097(6) 0.0077(7)
C(18a) 0.0298(6) 0.0235(7) 0.0249(8) 0.0014(5) 0.0048(5) 0.0042(6)
C(19) 0.0268(6) 0.0311(8) 0.0204(7) 0.0024(5) 0.0047(5) -0.0042(6)
C(20) 0.0221(5) 0.0290(8) 0.0257(8) -0.0008(5) 0.0082(5) 0.0006(6)
C(21) 0.0272(6) 0.0329(8) 0.0296(8) -0.0035(5) 0.0057(5) 0.0010(6)
C(22) 0.0263(6) 0.0403(9) 0.0375(9) 0.0000(6) 0.0053(6) 0.0119(7)
C(23) 0.0339(7) 0.0300(9) 0.053(1) 0.0046(6) 0.0165(7) 0.0099(7)
C(24) 0.0445(8) 0.0283(9) 0.044(1) -0.0010(6) 0.0134(7) -0.0052(7)
C(25) 0.0337(7) 0.0316(8) 0.0299(8) -0.0003(6) 0.0064(6) -0.0017(7)

loop_
_atom_type_symbol
_atom_type_oxidation_number
_atom_type_number_in_cell
_atom_type_scat_dispersion_real
_atom_type_scat_dispersion_imag
_atom_type_scat_source
C 0 100 0.002 0.002
;International Tables for Crystallography
(1992, Vol. C, Tables 4.2.6.8 and 6.1.1.1)
;
H 0 132 0.000 0.000
;International Tables for Crystallography
(1992, Vol. C, Table 6.1.1.2)
;
N 0 4 0.004 0.003
;International Tables for Crystallography
(1992, Vol. C, Tables 4.2.6.8 and 6.1.1.1)
;
O 0 8 0.008 0.006
;International Tables for Crystallography
(1992, Vol. C, Tables 4.2.6.8 and 6.1.1.1)
;

loop_
_geom_angle_atom_site_label_1
_geom_angle_atom_site_label_2
_geom_angle_atom_site_label_3
_geom_angle
_geom_angle_publ_flag
C(2) O(1) C(18a) 119.27(9) yes
C(13) N(14) C(14a) 117.5(1) yes
C(13) N(14) C(19) 118.5(1) yes
C(14a) N(14) C(19) 122.3(1) yes
O(1) C(2) C(3) 107.1(1) yes
O(1) C(2) H(1) 106.5(9) no
O(1) C(2) H(2) 108.3(9) no
C(3) C(2) H(1) 111.8(8) no
C(3) C(2) H(2) 110.6(8) no
H(1) C(2) H(2) 112(1) no
C(2) C(3) C(4) 112.9(1) yes
C(2) C(3) H(3) 108.2(8) no
C(2) C(3) H(4) 109.2(9) no
C(4) C(3) H(3) 110.5(9) no
C(4) C(3) H(4) 108.9(9) no
H(3) C(3) H(4) 107(1) no
C(3) C(4) C(5) 113.6(1) yes
C(3) C(4) H(5) 110.0(8) no
C(3) C(4) H(6) 108.6(9) no
C(5) C(4) H(5) 107.9(8) no
C(5) C(4) H(6) 110.3(8) no
H(5) C(4) H(6) 106(1) no
C(4) C(5) C(6) 114.0(1) yes
C(4) C(5) H(7) 108.1(8) no
C(4) C(5) H(8) 108.4(8) no
C(6) C(5) H(7) 108.8(9) no
C(6) C(5) H(8) 108.8(8) no
H(7) C(5) H(8) 109(1) no
C(5) C(6) C(7) 115.3(1) yes
C(5) C(6) H(9) 109.0(8) no
C(5) C(6) H(10) 108.6(8) no
C(7) C(6) H(9) 110.1(8) no
C(7) C(6) H(10) 109.6(8) no
H(9) C(6) H(10) 104(1) no
C(6) C(7) C(8) 114.1(1) yes
C(6) C(7) H(11) 108.6(9) no
C(6) C(7) H(12) 110.4(8) no
C(8) C(7) H(11) 108.2(8) no
C(8) C(7) H(12) 109.4(9) no
H(11) C(7) H(12) 106(1) no
C(7) C(8) C(9) 113.9(1) yes
C(7) C(8) H(13) 107.8(8) no
C(7) C(8) H(14) 111.2(8) no
C(9) C(8) H(13) 108.9(8) no
C(9) C(8) H(14) 110.3(9) no
H(13) C(8) H(14) 104(1) no
C(8) C(9) C(10) 117.3(1) yes
C(8) C(9) H(15) 107.8(9) no
C(8) C(9) H(16) 109.2(8) no
C(10) C(9) H(15) 108.6(8) no
C(10) C(9) H(16) 107.3(8) no
H(15) C(9) H(16) 106(1) no
C(9) C(10) C(11) 116.7(1) yes
C(9) C(10) H(17) 106.1(8) no
C(9) C(10) H(18) 108.8(8) no
C(11) C(10) H(17) 107.9(9) no
C(11) C(10) H(18) 110.4(8) no
H(17) C(10) H(18) 106(1) no
C(10) C(11) C(12) 116.8(1) yes
C(10) C(11) H(19) 109.6(8) no
C(10) C(11) H(20) 108.2(9) no
C(12) C(11) H(19) 108.6(8) no
C(12) C(11) H(20) 107.7(8) no
H(19) C(11) H(20) 105(1) no
C(11) C(12) C(13) 112.3(1) yes
C(11) C(12) H(21) 111.1(8) no
C(11) C(12) H(22) 109.7(8) no
C(13) C(12) H(21) 107.6(9) no
C(13) C(12) H(22) 108.5(8) no
H(21) C(12) H(22) 107(1) no
N(14) C(13) C(12) 113.5(1) yes
N(14) C(13) H(23) 108.2(8) no
N(14) C(13) H(24) 107.3(8) no
C(12) C(13) H(23) 109.4(8) no
C(12) C(13) H(24) 111.2(9) no
H(23) C(13) H(24) 107(1) no
N(14) C(14a) C(15) 119.6(1) yes
N(14) C(14a) C(18a) 120.3(1) yes
C(15) C(14a) C(18a) 120.1(1) yes
C(14a) C(15) C(16) 120.6(1) yes
C(14a) C(15) H(25) 119.1(8) no
C(16) C(15) H(25) 120.3(8) no
C(15) C(16) C(17) 119.3(1) yes
C(15) C(16) H(26) 119.3(9) no
C(17) C(16) H(26) 121.3(8) no
C(16) C(17) C(18) 120.5(1) yes
C(16) C(17) H(27) 118.3(9) no
C(18) C(17) H(27) 121.2(9) no
C(17) C(18) C(18a) 120.2(1) yes
C(17) C(18) H(28) 120.5(8) no
C(18a) C(18) H(28) 119.3(8) no
O(1) C(18a) C(14a) 115.9(1) yes
O(1) C(18a) C(18) 124.9(1) yes
C(14a) C(18a) C(18) 119.2(1) yes
O(28) C(19) N(14) 121.1(1) yes
O(28) C(19) C(20) 120.2(1) yes
N(14) C(19) C(20) 118.7(1) yes
C(19) C(20) C(21) 122.1(1) yes
C(19) C(20) C(25) 118.7(1) yes
C(21) C(20) C(25) 119.0(1) yes
C(20) C(21) C(22) 120.3(1) yes
C(20) C(21) H(29) 119.5(9) no
C(22) C(21) H(29) 120.1(9) no
C(21) C(22) C(23) 120.1(1) yes
C(21) C(22) H(30) 120.4(9) no
C(23) C(22) H(30) 119.5(9) no
C(22) C(23) C(24) 120.1(1) yes
C(22) C(23) H(31) 119.5(9) no
C(24) C(23) H(31) 120.4(9) no
C(23) C(24) C(25) 120.0(1) yes
C(23) C(24) H(32) 119.6(9) no
C(25) C(24) H(32) 120.4(9) no
C(20) C(25) C(24) 120.5(1) yes
C(20) C(25) H(33) 118.9(9) no
C(24) C(25) H(33) 120.6(9) no

loop_
_geom_bond_atom_site_label_1
_geom_bond_atom_site_label_2
_geom_bond_distance
_geom_bond_publ_flag
O(1) C(2) 1.438(2) yes
O(1) C(18a) 1.361(2) yes
O(28) C(19) 1.229(1) yes
N(14) C(13) 1.468(2) yes
N(14) C(14a) 1.440(1) yes
N(14) C(19) 1.360(2) yes
C(2) C(3) 1.504(2) yes
C(2) H(1) 1.01(2) no
C(2) H(2) 1.00(2) no
C(3) C(4) 1.521(2) yes
C(3) H(3) 0.97(2) no
C(3) H(4) 0.98(1) no
C(4) C(5) 1.521(2) yes
C(4) H(5) 1.00(2) no
C(4) H(6) 0.98(2) no
C(5) C(6) 1.525(2) yes
C(5) H(7) 1.02(2) no
C(5) H(8) 1.03(1) no
C(6) C(7) 1.528(2) yes
C(6) H(9) 1.02(2) no
C(6) H(10) 1.04(1) no
C(7) C(8) 1.526(2) yes
C(7) H(11) 1.01(2) no
C(7) H(12) 1.02(1) no
C(8) C(9) 1.518(2) yes
C(8) H(13) 1.05(1) no
C(8) H(14) 1.00(2) no
C(9) C(10) 1.530(2) yes
C(9) H(15) 1.00(2) no
C(9) H(16) 0.99(1) no
C(10) C(11) 1.525(2) yes
C(10) H(17) 0.98(2) no
C(10) H(18) 1.01(2) no
C(11) C(12) 1.520(2) yes
C(11) H(19) 0.99(1) no
C(11) H(20) 1.00(1) no
C(12) C(13) 1.517(2) yes
C(12) H(21) 1.01(1) no
C(12) H(22) 1.02(1) no
C(13) H(23) 1.00(1) no
C(13) H(24) 1.01(1) no
C(14a) C(15) 1.383(2) yes
C(14a) C(18a) 1.395(2) yes
C(15) C(16) 1.387(2) yes
C(15) H(25) 0.97(2) no
C(16) C(17) 1.384(2) yes
C(16) H(26) 0.97(1) no
C(17) C(18) 1.386(2) yes
C(17) H(27) 1.00(1) no
C(18) C(18a) 1.392(2) yes
C(18) H(28) 1.02(2) no
C(19) C(20) 1.495(2) yes
C(20) C(21) 1.390(2) yes
C(20) C(25) 1.390(2) yes
C(21) C(22) 1.383(2) yes
C(21) H(29) 0.98(2) no
C(22) C(23) 1.379(2) yes
C(22) H(30) 0.96(2) no
C(23) C(24) 1.379(2) yes
C(23) H(31) 0.95(2) no
C(24) C(25) 1.382(2) yes
C(24) H(32) 0.93(2) no
C(25) H(33) 0.98(1) no

loop_
_geom_torsion_atom_site_label_1
_geom_torsion_atom_site_label_2
_geom_torsion_atom_site_label_3
_geom_torsion_atom_site_label_4
_geom_torsion
_geom_torsion_publ_flag
O(1) C(2) C(3) C(4) -67.8(2) no
O(1) C(18a) C(14a) N(14) -2.3(2) no
O(1) C(18a) C(14a) C(15) 175.6(1) no
O(1) C(18a) C(18) C(17) -175.8(1) no
O(28) C(19) N(14) C(13) 0.3(2) no
O(28) C(19) N(14) C(14a) 165.4(1) no
O(28) C(19) C(20) C(21) 126.5(1) no
O(28) C(19) C(20) C(25) -48.1(2) no
N(14) C(13) C(12) C(11) 173.8(1) no
N(14) C(14a) C(15) C(16) 179.2(1) no
N(14) C(14a) C(18a) C(18) 178.2(1) no
N(14) C(19) C(20) C(21) -50.5(2) no
N(14) C(19) C(20) C(25) 134.9(1) no
C(2) O(1) C(18a) C(14a) 171.1(1) no
C(2) O(1) C(18a) C(18) -9.4(2) no
C(2) C(3) C(4) C(5) 169.4(1) no
C(3) C(2) O(1) C(18a) 169.6(1) no
C(3) C(4) C(5) C(6) 172.8(1) no
C(4) C(5) C(6) C(7) 56.2(2) no
C(5) C(6) C(7) C(8) 60.2(2) no
C(6) C(7) C(8) C(9) 173.6(1) no
C(7) C(8) C(9) C(10) 66.4(2) no
C(8) C(9) C(10) C(11) 81.6(2) no
C(9) C(10) C(11) C(12) -77.4(2) no
C(10) C(11) C(12) C(13) -171.7(1) no
C(12) C(13) N(14) C(14a) -82.0(1) no
C(12) C(13) N(14) C(19) 83.9(1) no
C(13) N(14) C(14a) C(15) -70.3(2) no
C(13) N(14) C(14a) C(18a) 107.6(1) no
C(13) N(14) C(19) C(20) 177.2(1) no
C(14a) N(14) C(19) C(20) -17.6(2) no
C(14a) C(15) C(16) C(17) 1.6(2) no
C(14a) C(18a) C(18) C(17) 3.7(2) no
C(15) C(14a) N(14) C(19) 124.4(1) no
C(15) C(14a) C(18a) C(18) -3.9(2) no
C(15) C(16) C(17) C(18) -1.9(2) no
C(16) C(15) C(14a) C(18a) 1.3(2) no
C(16) C(17) C(18) C(18a) -0.8(2) no
C(18a) C(14a) N(14) C(19) -57.7(2) no
C(19) C(20) C(21) C(22) -173.5(1) no
C(19) C(20) C(25) C(24) 175.2(1) no
C(20) C(21) C(22) C(23) -1.7(2) no
C(20) C(25) C(24) C(23) -1.3(2) no
C(21) C(20) C(25) C(24) 0.4(2) no
C(21) C(22) C(23) C(24) 0.8(2) no
C(22) C(21) C(20) C(25) 1.1(2) no
C(22) C(23) C(24) C(25) 0.7(2) no
